data_7229488
loop_
_publ_author_name
'Takeda, Takashi'
'Noro, Shin-ichiro'
'Nakamura, Takayoshi'
'Suzuki, Yasutaka'
'Kawamata, Jun'
'Akutagawa, Tomoyuki'

_publ_section_title
;
 Selective MeCN/EtCN sorption and preferential inclusion of substituted
 benzenes in a cage structure with arylsulfonamide-armed anthraquinones
;
_journal_issue 1
_journal_name_full CrystEngComm
_journal_page_first 17
_journal_paper_doi 10.1039/C7CE01752A
_journal_volume 20
_journal_year 2018
_chemical_formula_moiety 'C66 H70 F2 N4 O10 S4'
_chemical_formula_sum 'C66 H70 F2 N4 O10 S4'
_chemical_formula_weight 1245.54
_space_group_crystal_system triclinic
_space_group_IT_number 2
_space_group_name_Hall '-P 1'
_space_group_name_H-M_alt 'P -1'
_symmetry_space_group_name_Hall '-P 1'
_symmetry_space_group_name_H-M 'P -1'
_atom_sites_solution_hydrogens geom
_atom_sites_solution_primary direct
_atom_sites_solution_secondary difmap
_audit_update_record
;
2017-05-15 deposited with the CCDC.
2017-11-02 downloaded from the CCDC.
;
_cell_angle_alpha 84.8346(7)
_cell_angle_beta 72.9469(7)
_cell_angle_gamma 75.4678(7)
_cell_formula_units_Z 1
_cell_length_a 10.9315(2)
_cell_length_b 12.0707(2)
_cell_length_c 12.7651(2)
_cell_measurement_reflns_used 14645
_cell_measurement_temperature 100
_cell_measurement_theta_max 68.22
_cell_measurement_theta_min 3.62
_cell_volume 1558.54(5)
_computing_cell_refinement 'RAPID AUTO'
_computing_data_collection 'RAPID AUTO (Rigaku, ????)'
_computing_data_reduction 'RAPID AUTO'
_computing_molecular_graphics 'CrystalStructure 4.1'
_computing_publication_material 'CrystalStructure 4.1 (Rigaku, 2014)'
_computing_structure_refinement 'SHELXL2013 (Sheldrick, 2008)'
_computing_structure_solution 'SIR2011 (Burla, et al., 2012)'
_diffrn_ambient_temperature 100
_diffrn_detector_area_resol_mean 10.000
_diffrn_measured_fraction_theta_full 0.982
_diffrn_measured_fraction_theta_max 0.981
_diffrn_measurement_device_type 'Rigaku R-AXIS RAPID'
_diffrn_measurement_method \w
_diffrn_radiation_type 'Cu K\a'
_diffrn_radiation_wavelength 1.54187
_diffrn_reflns_av_R_equivalents 0.0546
_diffrn_reflns_Laue_measured_fraction_full 0.982
_diffrn_reflns_Laue_measured_fraction_max 0.981
_diffrn_reflns_limit_h_max 13
_diffrn_reflns_limit_h_min -13
_diffrn_reflns_limit_k_max 14
_diffrn_reflns_limit_k_min -14
_diffrn_reflns_limit_l_max 15
_diffrn_reflns_limit_l_min -15
_diffrn_reflns_number 18016
_diffrn_reflns_point_group_measured_fraction_full 0.982
_diffrn_reflns_point_group_measured_fraction_max 0.981
_diffrn_reflns_theta_full 67.687
_diffrn_reflns_theta_max 68.235
_diffrn_reflns_theta_min 3.622
_diffrn_standards_number 0
_exptl_absorpt_coefficient_mu 1.963
_exptl_absorpt_correction_T_max 0.907
_exptl_absorpt_correction_T_min 0.900
_exptl_absorpt_correction_type numerical
_exptl_absorpt_process_details 'NUMABS (Rigaku, 1999)'
_exptl_crystal_colour purple
_exptl_crystal_density_diffrn 1.327
_exptl_crystal_density_method 'not measured'
_exptl_crystal_description block
_exptl_crystal_F_000 656.00
_exptl_crystal_recrystallization_method 'Re-crystallisation from solvent'
_exptl_crystal_size_max 0.150
_exptl_crystal_size_mid 0.100
_exptl_crystal_size_min 0.050
_refine_diff_density_max 0.49
_refine_diff_density_min -0.58
_refine_ls_extinction_method none
_refine_ls_goodness_of_fit_ref 1.094
_refine_ls_hydrogen_treatment constr
_refine_ls_number_parameters 397
_refine_ls_number_reflns 5596
_refine_ls_number_restraints 0
_refine_ls_R_factor_all 0.0599
_refine_ls_R_factor_gt 0.0473
_refine_ls_shift/su_max 0.001
_refine_ls_structure_factor_coef Fsqd
_refine_ls_weighting_details 'w = 1/[\s^2^(Fo^2^)+(0.0684P)^2^+0.8057P] where P=(Fo^2^+2Fc^2^)/3'
_refine_ls_weighting_scheme calc
_refine_ls_wR_factor_gt 0.1262
_refine_ls_wR_factor_ref 0.1341
_reflns_number_gt 4689
_reflns_number_total 5596
_reflns_threshold_expression F^2^>2.0\s(F^2^)
_cod_data_source_file c7ce01752a2.cif
_cod_data_source_block 160127TT
_cod_depositor_comments 'Adding full bibliography for 7229477--7229489.cif.'
_cod_database_code 7229488
_shelxl_res_file
;

    shelxl.res created by SHELXL-2014/7

TITL 160127TT
CELL  1.54187 10.93147 12.07065 12.76511 84.83460 72.94690 75.46780
ZERR  1 0.00020 0.00022 0.00023 0.00070 0.00070 0.00070
LATT 1
SFAC C H O N S F
UNIT 60 65 10 4 4 1
L.S. 30
FMAP 2
PLAN -21
WPDB -2
HTAB
BOND $H
CONF
LIST 4
TEMP -173.0
ACTA
SIZE 0.150 0.100 0.050
WGHT    0.068400    0.805700
FVAR       1.26681
S1    5    0.292626    0.721673    0.880858    11.00000    0.02186    0.02032 =
         0.02220   -0.00255   -0.00225   -0.00471
S2    5    0.535519    0.886812    0.278637    11.00000    0.02509    0.01689 =
         0.02440    0.00178   -0.00515   -0.00724
F25   6    0.813685    0.716898    0.513567    10.30000    0.06109    0.06248 =
         0.04811    0.00942   -0.00737   -0.03031
F36   6    0.876590    0.318947    0.409848    10.70000    0.05494    0.06513 =
         0.04728   -0.01236   -0.00372   -0.01439
O1    3    0.374384    0.445020    0.705499    11.00000    0.04065    0.02104 =
         0.02460   -0.00014    0.00043   -0.00996
O2    3    0.226760    0.837497    0.865926    11.00000    0.02408    0.02210 =
         0.02998   -0.00412   -0.00369   -0.00149
O3    3    0.522983    0.980232    0.345461    11.00000    0.03554    0.01690 =
         0.03159    0.00171   -0.01010   -0.00950
O4    3    0.229640    0.652303    0.966669    11.00000    0.02689    0.02597 =
         0.02512   -0.00248   -0.00165   -0.00909
O5    3    0.624442    0.876646    0.170879    11.00000    0.02793    0.02411 =
         0.02721    0.00239   -0.00211   -0.00842
N1    4    0.322181    0.648987    0.769750    11.00000    0.02769    0.02086 =
         0.02288   -0.00177   -0.00307   -0.00872
AFIX  43
H1    2    0.291573    0.586925    0.778508    11.00000   -1.20000
AFIX   0
N35   4    0.585642    0.765601    0.341227    11.00000    0.02127    0.01902 =
         0.02737    0.00104   -0.00366   -0.00424
AFIX  43
H35   2    0.658394    0.718143    0.305486    11.00000   -1.20000
AFIX   0
C2    1    0.509797    0.618536    0.473307    11.00000    0.02124    0.01823 =
         0.02616    0.00007   -0.00797   -0.00518
C3    1    0.377879    0.886588    0.270258    11.00000    0.02503    0.02207 =
         0.02350    0.00249   -0.00490   -0.00585
C4    1    0.445116    0.589553    0.582407    11.00000    0.02025    0.01978 =
         0.02403   -0.00272   -0.00617   -0.00370
C5    1    0.390281    0.674402    0.663048    11.00000    0.02312    0.02169 =
         0.02234   -0.00042   -0.00730   -0.00577
C6    1    0.520907    0.732305    0.447443    11.00000    0.02256    0.02221 =
         0.02363    0.00080   -0.00660   -0.00722
C7    1    0.528629    0.615579    0.913103    11.00000    0.02932    0.02233 =
         0.03061    0.00008   -0.00481   -0.00807
AFIX  43
H7    2    0.498983    0.547217    0.918134    11.00000   -1.20000
AFIX   0
C8    1    0.433433    0.470352    0.610074    11.00000    0.02282    0.02319 =
         0.02281    0.00146   -0.00499   -0.00642
C9    1    0.405687    0.785908    0.634878    11.00000    0.03205    0.01903 =
         0.02583   -0.00326   -0.00555   -0.00471
AFIX  43
H9    2    0.370777    0.843309    0.689039    11.00000   -1.20000
AFIX   0
C10   1    0.470397    0.813384    0.530309    11.00000    0.03607    0.01822 =
         0.02678    0.00046   -0.00930   -0.00853
AFIX  43
H10   2    0.481197    0.889270    0.513721    11.00000   -1.20000
AFIX   0
C11   1    0.365897    0.823034    0.189291    11.00000    0.02540    0.02905 =
         0.02360   -0.00282   -0.00310   -0.00486
AFIX  43
H11   2    0.442230    0.781799    0.138001    11.00000   -1.20000
AFIX   0
C12   1    0.490774    0.820469    0.886829    11.00000    0.03031    0.02339 =
         0.02791    0.00261   -0.00720   -0.00804
AFIX  43
H12   2    0.435542    0.892042    0.874910    11.00000   -1.20000
AFIX   0
C13   1    0.698769    0.710337    0.915498    11.00000    0.02415    0.03627 =
         0.02478    0.00083   -0.00373   -0.00882
C14   1    0.615835    0.814311    0.897152    11.00000    0.03409    0.02921 =
         0.02964    0.00293   -0.00731   -0.01620
AFIX  43
H14   2    0.645482    0.882740    0.891552    11.00000   -1.20000
AFIX   0
C15   1    0.242204    0.820616    0.184392    11.00000    0.03117    0.03188 =
         0.02575   -0.00431   -0.00777   -0.00619
AFIX  43
H15   2    0.234411    0.777392    0.129051    11.00000   -1.20000
AFIX   0
C16   1    0.127410    0.880491    0.259214    11.00000    0.02594    0.03541 =
         0.02952   -0.00147   -0.00770   -0.00380
C17   1    0.839042    0.699756    0.922566    11.00000    0.02612    0.04516 =
         0.03506   -0.00260   -0.00569   -0.01063
C18   1    0.266314    0.947393    0.344991    11.00000    0.03043    0.03164 =
         0.02807   -0.00654   -0.00681   -0.00355
AFIX  43
H18   2    0.274400    0.990926    0.399966    11.00000   -1.20000
AFIX   0
C19   1    0.143265    0.943763    0.338360    11.00000    0.02694    0.03853 =
         0.03083   -0.00895   -0.00427    0.00222
AFIX  43
H19   2    0.067202    0.985731    0.389375    11.00000   -1.20000
AFIX   0
C20   1   -0.006943    0.872945    0.250110    11.00000    0.02719    0.04670 =
         0.03644   -0.01091   -0.00842   -0.00240
C21   1    0.651263    0.611485    0.924431    11.00000    0.02811    0.02684 =
         0.03494    0.00016   -0.00764   -0.00406
AFIX  43
H21   2    0.704790    0.539881    0.938636    11.00000   -1.20000
AFIX   0
C22   1    0.730114    0.468731    0.662126    11.00000    0.03387    0.05104 =
         0.03677    0.00512   -0.01031   -0.00875
AFIX  43
H22   2    0.687755    0.452003    0.736076    11.00000   -1.20000
AFIX   0
C23   1    0.745906    0.578460    0.632106    11.00000    0.03295    0.04882 =
         0.04501   -0.00203   -0.01306   -0.00708
AFIX  43
H23   2    0.714233    0.636949    0.685138    11.00000   -1.20000
AFIX   0
C24   1    0.808107    0.602520    0.524383    11.00000    0.03400    0.05512 =
         0.04963    0.00900   -0.01339   -0.01594
C26   1    0.775408    0.383477    0.585494    11.00000    0.03475    0.04733 =
         0.04827    0.00310   -0.01451   -0.00897
AFIX  43
H26   2    0.764318    0.308190    0.605885    11.00000   -1.20000
AFIX   0
C27   1   -0.014588    0.746618    0.260149    11.00000    0.03169    0.05363 =
         0.05086    0.00767   -0.01509   -0.01699
AFIX  33
H27A  2   -0.100366    0.741292    0.254380    11.00000   -1.20000
H27B  2    0.055531    0.703084    0.201219    11.00000   -1.20000
H27C  2   -0.003795    0.715078    0.331239    11.00000   -1.20000
AFIX   0
C28   1    0.854571    0.517264    0.446632    11.00000    0.03423    0.07547 =
         0.03467    0.00713   -0.00578   -0.01775
AFIX  43
H28   2    0.897619    0.533280    0.372665    11.00000   -1.20000
AFIX   0
C29   1   -0.022321    0.920620    0.137987    11.00000    0.03378    0.03828 =
         0.05457   -0.00246   -0.02298   -0.00196
AFIX  33
H29A  2   -0.108222    0.915838    0.132068    11.00000   -1.20000
H29B  2   -0.016264    1.000734    0.130351    11.00000   -1.20000
H29C  2    0.047696    0.875751    0.079898    11.00000   -1.20000
AFIX   0
C30   1    0.837075    0.409565    0.478750    11.00000    0.02913    0.06155 =
         0.04673   -0.00850   -0.01195   -0.00715
C31   1    0.874149    0.815635    0.911107    11.00000    0.03439    0.05783 =
         0.04819    0.00531   -0.01337   -0.02363
AFIX  33
H31A  2    0.964152    0.805100    0.916060    11.00000   -1.20000
H31B  2    0.868098    0.850721    0.839964    11.00000   -1.20000
H31C  2    0.812763    0.865565    0.969933    11.00000   -1.20000
AFIX   0
C32   1    0.853157    0.644609    1.032906    11.00000    0.03338    0.04315 =
         0.03911   -0.00376   -0.01311   -0.00326
AFIX  33
H32A  2    0.830831    0.569970    1.041264    11.00000   -1.20000
H32B  2    0.944137    0.634374    1.035249    11.00000   -1.20000
H32C  2    0.793510    0.694286    1.092624    11.00000   -1.20000
AFIX   0
C33   1    0.935713    0.622157    0.829142    11.00000    0.02614    0.07281 =
         0.04476   -0.01489   -0.00378   -0.00948
AFIX  33
H33A  2    0.913721    0.547471    0.835993    11.00000   -1.20000
H33B  2    0.929000    0.657809    0.758342    11.00000   -1.20000
H33C  2    1.025808    0.611914    0.833764    11.00000   -1.20000
AFIX   0
C34   1   -0.120152    0.941588    0.340027    11.00000    0.02557    0.09539 =
         0.06077   -0.03524   -0.00608   -0.00309
AFIX  33
H34A  2   -0.204499    0.935058    0.331979    11.00000   -1.20000
H34B  2   -0.111961    0.911277    0.412135    11.00000   -1.20000
H34C  2   -0.116230    1.022227    0.333339    11.00000   -1.20000
AFIX   0
C37   1    0.448568    0.720081    0.894299    11.00000    0.02141    0.02462 =
         0.01966   -0.00059   -0.00254   -0.00615
HKLF 4
 
REM  160127TT
REM R1 =  0.0473 for    4689 Fo > 4sig(Fo)  and  0.0599 for all    5596 data
REM    397 parameters refined using      0 restraints
 
END  
     
WGHT      0.0681      0.8059 

REM Instructions for potential hydrogen bonds
HTAB N1 O1
EQIV $1 -x+1, -y+1, -z+1
HTAB N35 O1_$1
HTAB C9 O2
EQIV $2 -x+1, -y+2, -z+1
HTAB C9 O3_$2
HTAB C10 O3
HTAB C10 O3_$2

REM Highest difference peak  0.491,  deepest hole -0.577,  1-sigma level  0.073
Q1    1   0.6075  0.7043  0.2880  11.00000  0.05    0.49
Q2    1   0.6496  0.4283  0.7397  11.00000  0.05    0.49
Q3    1   0.5554  0.8206  0.3175  11.00000  0.05    0.36
Q4    1   0.3837  0.7197  0.8827  11.00000  0.05    0.34
Q5    1   0.3500  0.5648  0.7888  11.00000  0.05    0.30
Q6    1   0.3040  0.6506  0.9340  11.00000  0.05    0.27
Q7    1   0.4567  0.5295  0.6040  11.00000  0.05    0.26
Q8    1   0.7699  0.7079  0.9119  11.00000  0.05    0.25
Q9    1   0.6413  0.7638  0.9327  11.00000  0.05    0.25
Q10   1   0.4435  0.8995  0.2814  11.00000  0.05    0.24
Q11   1   0.4560  0.7717  0.8874  11.00000  0.05    0.24
Q12   1   0.8345  0.6577  0.4929  11.00000  0.05    0.24
Q13   1   0.4819  0.6644  0.4541  11.00000  0.05    0.23
Q14   1   0.3754  0.3787  0.7557  11.00000  0.05    0.23
Q15   1   0.4928  0.9358  0.3435  11.00000  0.05    0.22
Q16   1   0.7824  0.7407  0.4956  11.00000  0.05    0.22
Q17   1   0.4871  0.4237  0.5671  11.00000  0.05    0.22
Q18   1   0.9634  0.5680  1.1394  11.00000  0.05    0.22
Q19   1   0.4614  0.6198  0.5244  11.00000  0.05    0.22
Q20   1   0.4035  0.6185  0.6110  11.00000  0.05    0.22
Q21   1   0.4148  0.7200  0.6714  11.00000  0.05    0.22
;

loop_
_symmetry_equiv_pos_site_id
_space_group_symop_operation_xyz
1 +X,+Y,+Z
2 -X,-Y,-Z

loop_
_atom_site_label
_atom_site_type_symbol
_atom_site_fract_x
_atom_site_fract_y
_atom_site_fract_z
_atom_site_U_iso_or_equiv
_atom_site_adp_type
_atom_site_occupancy
_atom_site_site_symmetry_multiplicity
_atom_site_calc_flag
_atom_site_refinement_flags
S1 S 0.29263(5) 0.72167(4) 0.88086(4) 0.02223(15) Uani 1 2 d .
S2 S 0.53552(5) 0.88681(4) 0.27864(4) 0.02223(15) Uani 1 2 d .
F25 F 0.8137(6) 0.7169(5) 0.5136(5) 0.0567(15) Uani 0.3 2 d .
F36 F 0.8766(2) 0.3190(2) 0.4098(2) 0.0573(6) Uani 0.7 2 d .
O1 O 0.37438(16) 0.44502(12) 0.70550(12) 0.0304(4) Uani 1 2 d .
O2 O 0.22676(14) 0.83750(12) 0.86593(12) 0.0267(3) Uani 1 2 d .
O3 O 0.52298(15) 0.98023(12) 0.34546(13) 0.0274(4) Uani 1 2 d .
O4 O 0.22964(15) 0.65230(12) 0.96667(12) 0.0266(3) Uani 1 2 d .
O5 O 0.62444(15) 0.87665(12) 0.17088(12) 0.0274(3) Uani 1 2 d .
N1 N 0.32218(18) 0.64899(15) 0.76975(14) 0.0240(4) Uani 1 2 d .
N35 N 0.58564(17) 0.76560(14) 0.34123(15) 0.0234(4) Uani 1 2 d .
C2 C 0.5098(2) 0.61854(17) 0.47331(18) 0.0215(4) Uani 1 2 d .
C3 C 0.3779(2) 0.88659(18) 0.27026(18) 0.0241(5) Uani 1 2 d .
C4 C 0.4451(2) 0.58955(17) 0.58241(17) 0.0214(4) Uani 1 2 d .
C5 C 0.3903(2) 0.67440(17) 0.66305(17) 0.0221(4) Uani 1 2 d .
C6 C 0.5209(2) 0.73230(18) 0.44744(17) 0.0225(4) Uani 1 2 d .
C7 C 0.5286(2) 0.61558(19) 0.91310(19) 0.0279(5) Uani 1 2 d .
C8 C 0.4334(2) 0.47035(18) 0.61007(17) 0.0232(5) Uani 1 2 d .
C9 C 0.4057(2) 0.78591(18) 0.63488(18) 0.0263(5) Uani 1 2 d .
C10 C 0.4704(2) 0.81338(18) 0.53031(18) 0.0266(5) Uani 1 2 d .
C11 C 0.3659(2) 0.82303(19) 0.18929(18) 0.0270(5) Uani 1 2 d .
C12 C 0.4908(2) 0.82047(19) 0.88683(18) 0.0273(5) Uani 1 2 d .
C13 C 0.6988(2) 0.7103(2) 0.91550(19) 0.0289(5) Uani 1 2 d .
C14 C 0.6158(2) 0.8143(2) 0.89715(19) 0.0299(5) Uani 1 2 d .
C15 C 0.2422(2) 0.8206(2) 0.18439(19) 0.0296(5) Uani 1 2 d .
C16 C 0.1274(2) 0.8805(2) 0.25921(19) 0.0309(5) Uani 1 2 d .
C17 C 0.8390(2) 0.6998(2) 0.9226(2) 0.0355(6) Uani 1 2 d .
C18 C 0.2663(2) 0.9474(2) 0.34499(19) 0.0307(5) Uani 1 2 d .
C19 C 0.1433(2) 0.9438(2) 0.3384(2) 0.0343(6) Uani 1 2 d .
C20 C -0.0069(2) 0.8729(2) 0.2501(2) 0.0374(6) Uani 1 2 d .
C21 C 0.6513(2) 0.6115(2) 0.9244(2) 0.0307(5) Uani 1 2 d .
C22 C 0.7301(3) 0.4687(2) 0.6621(2) 0.0411(6) Uani 1 2 d .
C23 C 0.7459(3) 0.5785(2) 0.6321(2) 0.0422(6) Uani 1 2 d .
C24 C 0.8081(3) 0.6025(3) 0.5244(3) 0.0455(7) Uani 1 2 d .
C26 C 0.7754(3) 0.3835(3) 0.5855(2) 0.0432(6) Uani 1 2 d .
C27 C -0.0146(3) 0.7466(2) 0.2601(3) 0.0439(7) Uani 1 2 d .
C28 C 0.8546(3) 0.5173(3) 0.4466(2) 0.0486(7) Uani 1 2 d .
C29 C -0.0223(3) 0.9206(2) 0.1380(2) 0.0410(6) Uani 1 2 d .
C30 C 0.8371(3) 0.4096(3) 0.4788(2) 0.0457(7) Uani 1 2 d .
C31 C 0.8741(3) 0.8156(3) 0.9111(2) 0.0444(7) Uani 1 2 d .
C32 C 0.8532(3) 0.6446(2) 1.0329(2) 0.0388(6) Uani 1 2 d .
C33 C 0.9357(3) 0.6222(3) 0.8291(2) 0.0488(7) Uani 1 2 d .
C34 C -0.1202(3) 0.9416(3) 0.3400(3) 0.0618(9) Uani 1 2 d .
C37 C 0.4486(2) 0.72008(18) 0.89430(17) 0.0225(4) Uani 1 2 d .
H1 H 0.29157 0.58693 0.77851 0.0289 Uiso 1 2 calc R
H35 H 0.65839 0.71814 0.30549 0.0281 Uiso 1 2 calc R
H7 H 0.49898 0.54722 0.91813 0.0335 Uiso 1 2 calc R
H9 H 0.37078 0.84331 0.68904 0.0315 Uiso 1 2 calc R
H10 H 0.4812 0.88927 0.51372 0.0319 Uiso 1 2 calc R
H11 H 0.44223 0.7818 0.138 0.0324 Uiso 1 2 calc R
H12 H 0.43554 0.89204 0.87491 0.0328 Uiso 1 2 calc R
H14 H 0.64548 0.88274 0.89155 0.0359 Uiso 1 2 calc R
H15 H 0.23441 0.77739 0.12905 0.0356 Uiso 1 2 calc R
H18 H 0.2744 0.99093 0.39997 0.0368 Uiso 1 2 calc R
H19 H 0.0672 0.98573 0.38938 0.0411 Uiso 1 2 calc R
H21 H 0.70479 0.53988 0.93864 0.0369 Uiso 1 2 calc R
H22 H 0.68776 0.452 0.73608 0.0493 Uiso 1 2 calc R
H23 H 0.71423 0.63695 0.68514 0.0506 Uiso 1 2 calc R
H26 H 0.76432 0.30819 0.60589 0.0518 Uiso 1 2 calc R
H27A H -0.10037 0.74129 0.25438 0.0527 Uiso 1 2 calc R
H27B H 0.05553 0.70308 0.20122 0.0527 Uiso 1 2 calc R
H27C H -0.00379 0.71508 0.33124 0.0527 Uiso 1 2 calc R
H28 H 0.89762 0.53328 0.37267 0.0583 Uiso 1 2 calc R
H29A H -0.10822 0.91584 0.13207 0.0492 Uiso 1 2 calc R
H29B H -0.01626 1.00073 0.13035 0.0492 Uiso 1 2 calc R
H29C H 0.0477 0.87575 0.0799 0.0492 Uiso 1 2 calc R
H31A H 0.96415 0.8051 0.91606 0.0533 Uiso 1 2 calc R
H31B H 0.8681 0.85072 0.83996 0.0533 Uiso 1 2 calc R
H31C H 0.81276 0.86557 0.96993 0.0533 Uiso 1 2 calc R
H32A H 0.83083 0.56997 1.04126 0.0465 Uiso 1 2 calc R
H32B H 0.94414 0.63437 1.03525 0.0465 Uiso 1 2 calc R
H32C H 0.79351 0.69429 1.09262 0.0465 Uiso 1 2 calc R
H33A H 0.91372 0.54747 0.83599 0.0585 Uiso 1 2 calc R
H33B H 0.929 0.65781 0.75834 0.0585 Uiso 1 2 calc R
H33C H 1.02581 0.61191 0.83376 0.0585 Uiso 1 2 calc R
H34A H -0.2045 0.93506 0.33198 0.0741 Uiso 1 2 calc R
H34B H -0.11196 0.91128 0.41214 0.0741 Uiso 1 2 calc R
H34C H -0.11623 1.02223 0.33334 0.0741 Uiso 1 2 calc R

loop_
_atom_site_aniso_label
_atom_site_aniso_U_11
_atom_site_aniso_U_22
_atom_site_aniso_U_33
_atom_site_aniso_U_12
_atom_site_aniso_U_13
_atom_site_aniso_U_23
S1 0.0219(3) 0.0203(3) 0.0222(3) -0.0047(2) -0.0022(2) -0.0026(2)
S2 0.0251(3) 0.0169(3) 0.0244(3) -0.0072(2) -0.0052(2) 0.0018(2)
F25 0.061(4) 0.062(4) 0.048(3) -0.030(3) -0.007(3) 0.009(3)
F36 0.0549(15) 0.0651(16) 0.0473(14) -0.0144(12) -0.0037(12) -0.0124(12)
O1 0.0406(10) 0.0210(8) 0.0246(8) -0.0100(7) 0.0004(7) -0.0001(6)
O2 0.0241(8) 0.0221(8) 0.0300(8) -0.0015(6) -0.0037(7) -0.0041(6)
O3 0.0355(9) 0.0169(7) 0.0316(9) -0.0095(6) -0.0101(7) 0.0017(6)
O4 0.0269(8) 0.0260(8) 0.0251(8) -0.0091(6) -0.0017(7) -0.0025(6)
O5 0.0279(8) 0.0241(8) 0.0272(8) -0.0084(6) -0.0021(7) 0.0024(6)
N1 0.0277(10) 0.0209(9) 0.0229(9) -0.0087(7) -0.0031(8) -0.0018(7)
N35 0.0213(9) 0.0190(9) 0.0274(10) -0.0042(7) -0.0037(8) 0.0010(7)
C2 0.0212(10) 0.0182(10) 0.0262(11) -0.0052(8) -0.0080(9) 0.0001(8)
C3 0.0250(11) 0.0221(10) 0.0235(11) -0.0059(9) -0.0049(9) 0.0025(9)
C4 0.0203(10) 0.0198(10) 0.0240(11) -0.0037(8) -0.0062(9) -0.0027(8)
C5 0.0231(11) 0.0217(10) 0.0223(11) -0.0058(8) -0.0073(9) -0.0004(8)
C6 0.0226(11) 0.0222(11) 0.0236(11) -0.0072(8) -0.0066(9) 0.0008(8)
C7 0.0293(12) 0.0223(11) 0.0306(12) -0.0081(9) -0.0048(10) 0.0001(9)
C8 0.0228(11) 0.0232(11) 0.0228(11) -0.0064(9) -0.0050(9) 0.0015(9)
C9 0.0321(12) 0.0190(10) 0.0258(12) -0.0047(9) -0.0056(10) -0.0033(9)
C10 0.0361(13) 0.0182(10) 0.0268(12) -0.0085(9) -0.0093(10) 0.0005(9)
C11 0.0254(11) 0.0290(12) 0.0236(11) -0.0049(9) -0.0031(9) -0.0028(9)
C12 0.0303(12) 0.0234(11) 0.0279(12) -0.0080(9) -0.0072(10) 0.0026(9)
C13 0.0242(11) 0.0363(13) 0.0248(12) -0.0088(10) -0.0037(9) 0.0008(10)
C14 0.0341(13) 0.0292(12) 0.0296(12) -0.0162(10) -0.0073(10) 0.0029(10)
C15 0.0312(12) 0.0319(12) 0.0257(12) -0.0062(10) -0.0078(10) -0.0043(10)
C16 0.0259(12) 0.0354(13) 0.0295(13) -0.0038(10) -0.0077(10) -0.0015(10)
C17 0.0261(12) 0.0452(15) 0.0351(14) -0.0106(11) -0.0057(11) -0.0026(11)
C18 0.0304(12) 0.0316(12) 0.0281(12) -0.0036(10) -0.0068(10) -0.0065(10)
C19 0.0269(12) 0.0385(13) 0.0308(13) 0.0022(10) -0.0043(10) -0.0089(11)
C20 0.0272(13) 0.0467(15) 0.0364(14) -0.0024(11) -0.0084(11) -0.0109(12)
C21 0.0281(12) 0.0268(12) 0.0349(13) -0.0041(9) -0.0076(10) 0.0002(10)
C22 0.0339(14) 0.0510(16) 0.0368(14) -0.0088(12) -0.0103(12) 0.0051(12)
C23 0.0330(14) 0.0488(16) 0.0450(16) -0.0071(12) -0.0131(12) -0.0020(13)
C24 0.0340(14) 0.0551(17) 0.0496(17) -0.0159(13) -0.0134(13) 0.0090(14)
C26 0.0348(14) 0.0473(16) 0.0483(16) -0.0090(12) -0.0145(13) 0.0031(13)
C27 0.0317(14) 0.0536(17) 0.0509(17) -0.0170(12) -0.0151(13) 0.0077(13)
C28 0.0342(14) 0.075(2) 0.0347(15) -0.0177(14) -0.0058(12) 0.0071(14)
C29 0.0338(14) 0.0383(14) 0.0546(17) -0.0020(11) -0.0230(13) -0.0025(12)
C30 0.0291(14) 0.0616(19) 0.0467(16) -0.0072(13) -0.0120(12) -0.0085(14)
C31 0.0344(14) 0.0578(17) 0.0482(16) -0.0236(13) -0.0134(13) 0.0053(14)
C32 0.0334(13) 0.0432(15) 0.0391(14) -0.0033(11) -0.0131(11) -0.0038(12)
C33 0.0261(13) 0.073(2) 0.0448(16) -0.0095(13) -0.0038(12) -0.0149(14)
C34 0.0256(14) 0.095(3) 0.061(2) -0.0031(15) -0.0061(14) -0.0352(19)
C37 0.0214(11) 0.0246(11) 0.0197(10) -0.0062(8) -0.0025(9) -0.0006(8)

loop_
_atom_type_symbol
_atom_type_description
_atom_type_scat_dispersion_real
_atom_type_scat_dispersion_imag
_atom_type_scat_source
C C 0.0181 0.0091
;
International Tables for Crystallography
(Vol. C, Tables 4.2.6.8 and 6.1.1.4)
;
H H 0.0000 0.0000
;
International Tables for Crystallography
(Vol. C, Table 6.1.1.4)
;
O O 0.0492 0.0322
;
International Tables for Crystallography
(Vol. C, Tables 4.2.6.8 and 6.1.1.4)
;
N N 0.0311 0.0180
;
International Tables for Crystallography
(Vol. C, Tables 4.2.6.8 and 6.1.1.4)
;
S S 0.3331 0.5567
;
International Tables for Crystallography
(Vol. C, Tables 4.2.6.8 and 6.1.1.4)
;
F F 0.0727 0.0534
;
International Tables for Crystallography
(Vol. C, Tables 4.2.6.8 and 6.1.1.4)
;

loop_
_geom_angle_atom_site_label_1
_geom_angle_atom_site_label_2
_geom_angle_atom_site_label_3
_geom_angle
_geom_angle_publ_flag
_geom_angle_site_symmetry_1
_geom_angle_site_symmetry_3
O2 S1 O4 119.71(8) yes . .
O2 S1 N1 109.93(9) yes . .
O2 S1 C37 108.48(10) yes . .
O4 S1 N1 103.43(10) yes . .
O4 S1 C37 109.14(10) yes . .
N1 S1 C37 105.19(10) yes . .
O3 S2 O5 119.85(10) yes . .
O3 S2 N35 108.90(10) yes . .
O3 S2 C3 108.15(10) yes . .
O5 S2 N35 104.29(8) yes . .
O5 S2 C3 108.80(11) yes . .
N35 S2 C3 106.02(10) yes . .
S1 N1 C5 127.44(17) yes . .
S2 N35 C6 125.00(13) yes . .
C4 C2 C6 119.27(19) yes . .
C4 C2 C8 119.80(19) yes . 2_666
C6 C2 C8 120.92(18) yes . 2_666
S2 C3 C11 119.40(15) yes . .
S2 C3 C18 120.2(2) yes . .
C11 C3 C18 120.4(2) yes . .
C2 C4 C5 120.19(19) yes . .
C2 C4 C8 119.51(18) yes . .
C5 C4 C8 120.29(17) yes . .
N1 C5 C4 121.29(19) yes . .
N1 C5 C9 119.81(18) yes . .
C4 C5 C9 118.90(18) yes . .
N35 C6 C2 121.77(18) yes . .
N35 C6 C10 119.04(19) yes . .
C2 C6 C10 119.14(19) yes . .
C21 C7 C37 119.7(2) yes . .
O1 C8 C2 119.65(19) yes . 2_666
O1 C8 C4 119.67(18) yes . .
C2 C8 C4 120.68(17) yes 2_666 .
C5 C9 C10 120.9(2) yes . .
C6 C10 C9 121.5(2) yes . .
C3 C11 C15 119.39(19) yes . .
C14 C12 C37 118.7(2) yes . .
C14 C13 C17 123.3(2) yes . .
C14 C13 C21 117.5(2) yes . .
C17 C13 C21 119.3(2) yes . .
C12 C14 C13 121.9(2) yes . .
C11 C15 C16 121.7(2) yes . .
C15 C16 C19 117.3(2) yes . .
C15 C16 C20 119.0(2) yes . .
C19 C16 C20 123.7(2) yes . .
C13 C17 C31 112.1(2) yes . .
C13 C17 C32 109.9(2) yes . .
C13 C17 C33 108.1(2) yes . .
C31 C17 C32 108.7(3) yes . .
C31 C17 C33 109.0(2) yes . .
C32 C17 C33 109.0(2) yes . .
C3 C18 C19 119.2(2) yes . .
C16 C19 C18 122.1(2) yes . .
C16 C20 C27 109.1(2) yes . .
C16 C20 C29 109.4(2) yes . .
C16 C20 C34 111.5(3) yes . .
C27 C20 C29 108.8(3) yes . .
C27 C20 C34 109.2(2) yes . .
C29 C20 C34 108.7(2) yes . .
C7 C21 C13 121.5(2) yes . .
C23 C22 C26 120.5(3) yes . .
C22 C23 C24 119.6(3) yes . .
F25 C24 C23 109.6(3) yes . .
F25 C24 C28 130.0(3) yes . .
C23 C24 C28 120.4(3) yes . .
C22 C26 C30 118.8(3) yes . .
C24 C28 C30 118.7(3) yes . .
F36 C30 C26 113.7(3) yes . .
F36 C30 C28 124.2(3) yes . .
C26 C30 C28 122.1(3) yes . .
S1 C37 C7 118.30(19) yes . .
S1 C37 C12 121.04(16) yes . .
C7 C37 C12 120.7(2) yes . .
S1 N1 H1 116.278 no . .
C5 N1 H1 116.281 no . .
S2 N35 H35 117.501 no . .
C6 N35 H35 117.497 no . .
C21 C7 H7 120.145 no . .
C37 C7 H7 120.137 no . .
C5 C9 H9 119.541 no . .
C10 C9 H9 119.544 no . .
C6 C10 H10 119.246 no . .
C9 C10 H10 119.246 no . .
C3 C11 H11 120.302 no . .
C15 C11 H11 120.305 no . .
C14 C12 H12 120.638 no . .
C37 C12 H12 120.638 no . .
C12 C14 H14 119.070 no . .
C13 C14 H14 119.065 no . .
C11 C15 H15 119.166 no . .
C16 C15 H15 119.171 no . .
C3 C18 H18 120.399 no . .
C19 C18 H18 120.407 no . .
C16 C19 H19 118.965 no . .
C18 C19 H19 118.955 no . .
C7 C21 H21 119.229 no . .
C13 C21 H21 119.227 no . .
C23 C22 H22 119.749 no . .
C26 C22 H22 119.753 no . .
C22 C23 H23 120.179 no . .
C24 C23 H23 120.182 no . .
C22 C26 H26 120.610 no . .
C30 C26 H26 120.621 no . .
C20 C27 H27A 109.476 no . .
C20 C27 H27B 109.473 no . .
C20 C27 H27C 109.469 no . .
H27A C27 H27B 109.468 no . .
H27A C27 H27C 109.474 no . .
H27B C27 H27C 109.466 no . .
C24 C28 H28 120.665 no . .
C30 C28 H28 120.678 no . .
C20 C29 H29A 109.472 no . .
C20 C29 H29B 109.476 no . .
C20 C29 H29C 109.468 no . .
H29A C29 H29B 109.471 no . .
H29A C29 H29C 109.472 no . .
H29B C29 H29C 109.468 no . .
C17 C31 H31A 109.469 no . .
C17 C31 H31B 109.467 no . .
C17 C31 H31C 109.470 no . .
H31A C31 H31B 109.472 no . .
H31A C31 H31C 109.479 no . .
H31B C31 H31C 109.472 no . .
C17 C32 H32A 109.464 no . .
C17 C32 H32B 109.472 no . .
C17 C32 H32C 109.463 no . .
H32A C32 H32B 109.472 no . .
H32A C32 H32C 109.475 no . .
H32B C32 H32C 109.481 no . .
C17 C33 H33A 109.473 no . .
C17 C33 H33B 109.475 no . .
C17 C33 H33C 109.472 no . .
H33A C33 H33B 109.471 no . .
H33A C33 H33C 109.466 no . .
H33B C33 H33C 109.470 no . .
C20 C34 H34A 109.468 no . .
C20 C34 H34B 109.472 no . .
C20 C34 H34C 109.474 no . .
H34A C34 H34B 109.473 no . .
H34A C34 H34C 109.469 no . .
H34B C34 H34C 109.472 no . .

loop_
_geom_bond_atom_site_label_1
_geom_bond_atom_site_label_2
_geom_bond_distance
_geom_bond_publ_flag
_geom_bond_site_symmetry_2
S1 O2 1.4272(14) yes .
S1 O4 1.4342(15) yes .
S1 N1 1.6428(19) yes .
S1 C37 1.758(3) yes .
S2 O3 1.4300(17) yes .
S2 O5 1.4277(14) yes .
S2 N35 1.6502(17) yes .
S2 C3 1.758(3) yes .
F25 C24 1.390(7) yes .
F36 C30 1.367(4) yes .
O1 C8 1.251(2) yes .
N1 C5 1.396(3) yes .
N35 C6 1.408(3) yes .
C2 C4 1.422(3) yes .
C2 C6 1.410(3) yes .
C2 C8 1.467(3) yes 2_666
C3 C11 1.395(4) yes .
C3 C18 1.389(3) yes .
C4 C5 1.410(3) yes .
C4 C8 1.478(3) yes .
C5 C9 1.400(3) yes .
C6 C10 1.398(3) yes .
C7 C21 1.378(4) yes .
C7 C37 1.389(3) yes .
C9 C10 1.370(3) yes .
C11 C15 1.379(4) yes .
C12 C14 1.395(4) yes .
C12 C37 1.387(4) yes .
C13 C14 1.397(3) yes .
C13 C17 1.535(4) yes .
C13 C21 1.399(4) yes .
C15 C16 1.405(3) yes .
C16 C19 1.394(4) yes .
C16 C20 1.532(4) yes .
C17 C31 1.525(4) yes .
C17 C32 1.536(4) yes .
C17 C33 1.543(4) yes .
C18 C19 1.384(4) yes .
C20 C27 1.540(4) yes .
C20 C29 1.534(4) yes .
C20 C34 1.536(4) yes .
C22 C23 1.384(4) yes .
C22 C26 1.379(4) yes .
C23 C24 1.384(4) yes .
C24 C28 1.389(4) yes .
C26 C30 1.379(4) yes .
C28 C30 1.370(5) yes .
N1 H1 0.880 no .
N35 H35 0.880 no .
C7 H7 0.950 no .
C9 H9 0.950 no .
C10 H10 0.950 no .
C11 H11 0.950 no .
C12 H12 0.950 no .
C14 H14 0.950 no .
C15 H15 0.950 no .
C18 H18 0.950 no .
C19 H19 0.950 no .
C21 H21 0.950 no .
C22 H22 0.950 no .
C23 H23 0.950 no .
C26 H26 0.950 no .
C27 H27A 0.980 no .
C27 H27B 0.980 no .
C27 H27C 0.980 no .
C28 H28 0.950 no .
C29 H29A 0.980 no .
C29 H29B 0.980 no .
C29 H29C 0.980 no .
C31 H31A 0.980 no .
C31 H31B 0.980 no .
C31 H31C 0.980 no .
C32 H32A 0.980 no .
C32 H32B 0.980 no .
C32 H32C 0.980 no .
C33 H33A 0.980 no .
C33 H33B 0.980 no .
C33 H33C 0.980 no .
C34 H34A 0.980 no .
C34 H34B 0.980 no .
C34 H34C 0.980 no .

loop_
_geom_contact_atom_site_label_1
_geom_contact_atom_site_label_2
_geom_contact_distance
_geom_contact_publ_flag
_geom_contact_site_symmetry_2
S1 C9 3.123(2) no .
S2 C10 3.174(2) no .
F25 C22 3.569(7) no .
F36 C22 3.574(4) no .
O1 N1 2.539(2) no .
O1 N35 2.564(2) no 2_666
O1 C5 2.812(3) no .
O1 C6 2.813(3) no 2_666
O2 C5 3.196(2) no .
O2 C9 3.041(2) no .
O2 C12 2.930(3) no .
O3 C6 3.157(3) no .
O3 C10 2.981(3) no .
O3 C18 2.932(3) no .
O4 C7 3.060(3) no .
O5 C11 2.994(3) no .
N1 C7 3.231(3) no .
N1 C8 2.882(3) no .
N35 C8 2.906(3) no 2_666
N35 C11 3.416(3) no .
C2 C2 2.928(3) no 2_666
C2 C9 2.802(3) no .
C3 C6 3.299(3) no .
C3 C16 2.802(4) no .
C4 C4 2.929(3) no 2_666
C4 C10 2.786(3) no .
C5 C6 2.820(3) no .
C5 C37 3.316(3) no .
C7 C14 2.766(4) no .
C8 C8 2.879(3) no 2_666
C9 C37 3.474(3) no .
C11 C19 2.770(3) no .
C12 C21 2.780(3) no .
C13 C37 2.799(4) no .
C14 C31 2.885(4) no .
C14 C33 3.588(3) no .
C15 C18 2.775(4) no .
C15 C27 3.021(4) no .
C15 C29 3.048(4) no .
C19 C34 2.880(4) no .
C21 C32 3.047(4) no .
C21 C33 3.020(4) no .
C22 C28 2.771(4) no .
C23 C30 2.745(4) no .
C24 C26 2.769(4) no .
F25 C6 3.500(7) no .
F25 C10 3.587(7) no .
F25 C27 3.269(6) no 1_655
F25 C34 3.428(7) no 1_655
F36 N1 3.531(4) no 2_666
F36 C4 3.386(3) no 2_666
F36 C5 3.293(4) no 2_666
F36 C33 3.270(4) no 2_766
O1 C28 3.516(4) no 2_666
O2 C29 3.207(3) no 2_576
O3 C9 3.160(3) no 2_676
O3 C10 3.098(3) no 2_676
O4 C21 3.457(3) no 2_667
O5 C32 3.463(3) no 1_554
N1 F36 3.531(4) no 2_666
C2 C24 3.465(4) no .
C2 C26 3.420(4) no 2_666
C2 C28 3.581(4) no .
C4 F36 3.386(3) no 2_666
C4 C22 3.490(4) no .
C4 C23 3.496(4) no .
C4 C30 3.394(4) no 2_666
C5 F36 3.293(4) no 2_666
C6 F25 3.500(7) no .
C6 C24 3.513(4) no .
C7 C7 3.471(3) no 2_667
C8 C22 3.491(4) no .
C8 C26 3.546(4) no .
C8 C28 3.397(4) no 2_666
C8 C30 3.413(4) no 2_666
C9 O3 3.160(3) no 2_676
C10 F25 3.587(7) no .
C10 O3 3.098(3) no 2_676
C21 O4 3.457(3) no 2_667
C21 C23 3.599(4) no .
C22 C4 3.490(4) no .
C22 C8 3.491(4) no .
C23 C4 3.496(4) no .
C23 C21 3.599(4) no .
C24 C2 3.465(4) no .
C24 C6 3.513(4) no .
C26 C2 3.420(4) no 2_666
C26 C8 3.546(4) no .
C27 F25 3.269(6) no 1_455
C28 O1 3.516(4) no 2_666
C28 C2 3.581(4) no .
C28 C8 3.397(4) no 2_666
C29 O2 3.207(3) no 2_576
C30 C4 3.394(4) no 2_666
C30 C8 3.413(4) no 2_666
C32 O5 3.463(3) no 1_556
C33 F36 3.270(4) no 2_766
C34 F25 3.428(7) no 1_455
S1 H7 2.7953 no .
S1 H9 2.7634 no .
S1 H12 2.8618 no .
S2 H10 2.8845 no .
S2 H11 2.8288 no .
S2 H18 2.8431 no .
F25 H23 2.3789 no .
F25 H28 2.7782 no .
F36 H26 2.4506 no .
F36 H28 2.6428 no .
O1 H1 1.9070 no .
O1 H35 2.1119 no 2_666
O2 H1 3.1565 no .
O2 H9 2.3503 no .
O2 H12 2.5644 no .
O3 H35 3.1555 no .
O3 H10 2.2976 no .
O3 H18 2.5721 no .
O4 H1 2.4432 no .
O4 H7 2.8034 no .
O5 H35 2.4853 no .
O5 H11 2.6787 no .
N1 H7 3.0608 no .
N1 H9 2.5913 no .
N35 H10 2.5772 no .
N35 H11 3.3714 no .
C2 H35 2.6736 no .
C2 H10 3.2771 no .
C3 H35 3.3548 no .
C3 H15 3.2511 no .
C3 H19 3.2462 no .
C4 H1 2.5754 no .
C4 H9 3.2784 no .
C5 H10 3.2620 no .
C6 H9 3.2668 no .
C7 H1 3.5993 no .
C7 H12 3.2715 no .
C8 H1 2.5499 no .
C8 H35 2.7232 no 2_666
C9 H1 3.1711 no .
C9 H12 3.5551 no .
C10 H35 3.1193 no .
C10 H18 3.3311 no .
C11 H18 3.2752 no .
C12 H7 3.2683 no .
C12 H9 3.1316 no .
C13 H7 3.2789 no .
C13 H12 3.2957 no .
C13 H31A 3.3768 no .
C13 H31B 2.7314 no .
C13 H31C 2.7313 no .
C13 H32A 2.6784 no .
C13 H32B 3.3601 no .
C13 H32C 2.7232 no .
C13 H33A 2.6568 no .
C13 H33B 2.6884 no .
C13 H33C 3.3444 no .
C14 H21 3.2510 no .
C14 H31B 2.7750 no .
C14 H31C 2.7974 no .
C14 H32C 3.5884 no .
C14 H33B 3.4968 no .
C15 H19 3.2509 no .
C15 H27B 2.7137 no .
C15 H27C 3.2712 no .
C15 H29B 3.3129 no .
C15 H29C 2.7452 no .
C16 H11 3.2876 no .
C16 H18 3.2844 no .
C16 H27A 3.3519 no .
C16 H27B 2.6874 no .
C16 H27C 2.6874 no .
C16 H29A 3.3506 no .
C16 H29B 2.6870 no .
C16 H29C 2.6870 no .
C16 H34A 3.3757 no .
C16 H34B 2.7281 no .
C16 H34C 2.7281 no .
C17 H14 2.7387 no .
C17 H21 2.6634 no .
C18 H10 3.5380 no .
C18 H11 3.2736 no .
C19 H15 3.2504 no .
C19 H27C 3.5453 no .
C19 H29B 3.5142 no .
C19 H34B 2.7867 no .
C19 H34C 2.7740 no .
C20 H15 2.6611 no .
C20 H19 2.7396 no .
C21 H14 3.2503 no .
C21 H32A 2.7235 no .
C21 H32C 3.3393 no .
C21 H33A 2.6922 no .
C21 H33B 3.2998 no .
C23 H26 3.2593 no .
C23 H28 3.2658 no .
C24 H22 3.2504 no .
C26 H23 3.2559 no .
C26 H28 3.2609 no .
C27 H15 2.8410 no .
C27 H29A 2.6877 no .
C27 H29B 3.3509 no .
C27 H29C 2.6749 no .
C27 H34A 2.6858 no .
C27 H34B 2.6961 no .
C27 H34C 3.3572 no .
C28 H23 3.2635 no .
C28 H26 3.2595 no .
C29 H15 2.8794 no .
C29 H27A 2.6880 no .
C29 H27B 2.6778 no .
C29 H27C 3.3497 no .
C29 H34A 2.6720 no .
C29 H34B 3.3456 no .
C29 H34C 2.6821 no .
C30 H22 3.2335 no .
C31 H14 2.5061 no .
C31 H32A 3.3368 no .
C31 H32B 2.6703 no .
C31 H32C 2.6702 no .
C31 H33A 3.3463 no .
C31 H33B 2.6836 no .
C31 H33C 2.6837 no .
C32 H21 2.8503 no .
C32 H31A 2.6547 no .
C32 H31B 3.3388 no .
C32 H31C 2.6807 no .
C32 H33A 2.7013 no .
C32 H33B 3.3554 no .
C32 H33C 2.6783 no .
C33 H21 2.8725 no .
C33 H31A 2.6818 no .
C33 H31B 2.6762 no .
C33 H31C 3.3498 no .
C33 H32A 2.6977 no .
C33 H32B 2.6779 no .
C33 H32C 3.3568 no .
C34 H19 2.4980 no .
C34 H27A 2.6763 no .
C34 H27B 3.3562 no .
C34 H27C 2.7078 no .
C34 H29A 2.6619 no .
C34 H29B 2.6914 no .
C34 H29C 3.3458 no .
C37 H1 3.3186 no .
C37 H9 3.1259 no .
C37 H14 3.2487 no .
C37 H21 3.2476 no .
H1 H7 3.1965 no .
H1 H9 3.4292 no .
H35 H10 3.3234 no .
H35 H11 3.5357 no .
H7 H21 2.3193 no .
H9 H10 2.3025 no .
H9 H12 2.8146 no .
H10 H18 2.9895 no .
H11 H15 2.3218 no .
H12 H14 2.3403 no .
H14 H31A 3.4726 no .
H14 H31B 2.2670 no .
H14 H31C 2.2877 no .
H15 H27B 2.2698 no .
H15 H27C 3.2709 no .
H15 H29B 3.3243 no .
H15 H29C 2.3173 no .
H18 H19 2.3248 no .
H19 H34A 3.4643 no .
H19 H34B 2.2870 no .
H19 H34C 2.2512 no .
H21 H32A 2.2675 no .
H21 H32C 3.3110 no .
H21 H33A 2.2956 no .
H21 H33B 3.3441 no .
H22 H23 2.3330 no .
H22 H26 2.3346 no .
H27A H29A 2.5059 no .
H27A H29B 3.5857 no .
H27A H29C 2.9611 no .
H27A H34A 2.4834 no .
H27A H34B 2.9573 no .
H27A H34C 3.5726 no .
H27B H29A 2.9648 no .
H27B H29B 3.5720 no .
H27B H29C 2.4813 no .
H27B H33A 3.0232 no 2_666
H27B H34A 3.5737 no .
H27B H34B 3.5965 no .
H27C H29A 3.5839 no .
H27C H29C 3.5693 no .
H27C H34A 2.9889 no .
H27C H34B 2.5283 no .
H29A H34A 2.4663 no .
H29A H34B 3.5590 no .
H29A H34C 2.9434 no .
H29B H34A 2.9719 no .
H29B H34B 3.5860 no .
H29B H34C 2.5087 no .
H29C H34A 3.5621 no .
H29C H34C 3.5838 no .
H31A H32A 3.5534 no .
H31A H32B 2.4650 no .
H31A H32C 2.9312 no .
H31A H33A 3.5752 no .
H31A H33B 2.9670 no .
H31A H33C 2.4966 no .
H31B H32B 3.5608 no .
H31B H32C 3.5730 no .
H31B H33A 3.5711 no .
H31B H33B 2.4906 no .
H31B H33C 2.9589 no .
H31C H32A 3.5730 no .
H31C H32B 2.9695 no .
H31C H32C 2.4927 no .
H31C H33B 3.5786 no .
H31C H33C 3.5813 no .
H32A H33A 2.5244 no .
H32A H33B 3.5954 no .
H32A H33C 2.9671 no .
H32B H33A 2.9719 no .
H32B H33B 3.5696 no .
H32B H33C 2.4786 no .
H32C H33A 3.5987 no .
H32C H33C 3.5720 no .
S1 H15 3.1434 no 1_556
S1 H29C 3.3831 no 1_556
S1 H31A 3.3808 no 1_455
S2 H12 3.1915 no 2_676
S2 H32C 3.5734 no 1_554
S2 H34A 3.3040 no 1_655
F25 H35 3.5443 no .
F25 H18 3.5995 no 2_676
F25 H27A 3.1712 no 1_655
F25 H27C 2.5811 no 1_655
F25 H34A 3.3549 no 1_655
F25 H34B 2.7631 no 1_655
F36 H1 3.3917 no 2_666
F36 H33B 2.5921 no 2_766
F36 H33C 3.0885 no 2_766
O1 H22 3.5819 no .
O1 H28 3.3478 no 2_666
O1 H32A 3.3705 no 2_667
O1 H32C 3.2911 no 2_667
O2 H15 3.3927 no 1_556
O2 H29A 2.9330 no 2_576
O2 H29B 2.6092 no 2_576
O2 H29C 2.8535 no 1_556
O2 H31A 2.8713 no 1_455
O2 H34A 3.5714 no 2_576
O2 H34C 3.2860 no 2_576
O3 H9 2.6176 no 2_676
O3 H10 2.4780 no 2_676
O3 H12 3.0525 no 2_676
O3 H34A 2.8465 no 1_655
O4 H15 2.6917 no 1_556
O4 H21 2.5544 no 2_667
O4 H27B 3.0603 no 1_556
O4 H29C 3.1054 no 1_556
O4 H31A 3.2312 no 1_455
O4 H32A 2.9366 no 2_667
O4 H32B 3.0423 no 1_455
O4 H33C 3.3154 no 1_455
O5 H12 2.7531 no 2_676
O5 H14 3.5004 no 1_554
O5 H27A 3.4577 no 1_655
O5 H29A 2.9685 no 1_655
O5 H31C 2.7681 no 1_554
O5 H32C 2.5555 no 1_554
O5 H34A 3.3765 no 1_655
N1 H33C 3.2362 no 1_455
N35 H27A 3.2276 no 1_655
N35 H32C 3.3551 no 1_554
N35 H34A 3.4078 no 1_655
C2 H26 3.3271 no 2_666
C3 H14 3.3168 no 2_676
C3 H26 3.1886 no 2_666
C5 H23 3.5473 no .
C6 H26 3.5346 no 2_666
C7 H7 2.7835 no 2_667
C7 H11 3.4140 no 1_556
C7 H21 3.5419 no 2_667
C7 H22 2.9673 no .
C7 H23 3.0521 no .
C8 H22 3.5519 no .
C8 H28 3.5717 no 2_666
C9 H34A 3.5147 no 2_576
C9 H34C 3.3584 no 2_576
C11 H14 3.5899 no 2_676
C11 H22 3.5146 no 2_666
C11 H26 3.0942 no 2_666
C12 H11 3.1042 no 1_556
C12 H23 3.4822 no .
C13 H11 3.3513 no 1_556
C13 H23 3.0924 no .
C14 H11 3.1531 no 1_556
C14 H23 3.3533 no .
C15 H22 3.3220 no 2_666
C15 H26 2.9637 no 2_666
C16 H26 2.9478 no 2_666
C16 H31B 3.3816 no 2_676
C18 H14 3.5243 no 2_676
C18 H26 3.1733 no 2_666
C18 H31B 3.5879 no 2_676
C18 H34B 3.4364 no 2_576
C19 H19 3.5995 no 2_576
C19 H26 3.0440 no 2_666
C19 H31B 3.2164 no 2_676
C21 H7 3.0588 no 2_667
C21 H11 3.4464 no 1_556
C21 H22 3.0873 no .
C21 H23 2.9330 no .
C22 H7 3.5318 no .
C22 H27B 3.4845 no 2_666
C22 H27C 3.2655 no 2_666
C23 H33A 3.5438 no .
C23 H33B 3.2636 no .
C24 H27C 3.1588 no 1_655
C26 H27C 2.9353 no 2_666
C27 H35 3.5496 no 1_455
C27 H26 3.5325 no 2_666
C27 H28 3.0629 no 1_455
C27 H32B 3.4710 no 1_454
C27 H32C 3.5934 no 1_454
C28 H35 3.5489 no .
C28 H27A 3.5132 no 1_655
C28 H27C 3.1864 no 1_655
C28 H33B 3.4300 no 2_766
C29 H29B 3.4030 no 2_575
C29 H29C 3.5685 no 2_575
C29 H31A 3.3245 no 1_454
C29 H31A 3.4970 no 2_676
C29 H31C 3.3794 no 1_454
C30 H27C 3.4681 no 2_666
C30 H33B 3.3497 no 2_766
C31 H29A 3.2413 no 1_656
C31 H29B 2.9396 no 2_676
C31 H29C 3.4839 no 1_656
C32 H35 3.5624 no 1_556
C32 H27A 3.3684 no 1_656
C32 H32B 3.5579 no 2_767
C32 H33C 3.5427 no 2_767
C33 H23 3.4069 no .
C33 H28 3.1430 no 2_766
C33 H32B 3.5549 no 2_767
C34 H9 3.3523 no 2_576
C34 H18 3.3222 no 2_576
C37 H11 3.2407 no 1_556
C37 H15 3.2225 no 1_556
C37 H23 3.3229 no .
H1 F36 3.3917 no 2_666
H1 H32A 3.0581 no 2_667
H1 H33C 2.7249 no 1_455
H35 F25 3.5443 no .
H35 C27 3.5496 no 1_655
H35 C28 3.5489 no .
H35 C32 3.5624 no 1_554
H35 H27A 2.6050 no 1_655
H35 H28 3.2551 no .
H35 H32C 2.6873 no 1_554
H35 H34A 3.4122 no 1_655
H7 C7 2.7835 no 2_667
H7 C21 3.0588 no 2_667
H7 C22 3.5318 no .
H7 H7 2.2922 no 2_667
H7 H21 2.8019 no 2_667
H7 H22 2.7309 no .
H7 H23 3.4856 no .
H9 O3 2.6176 no 2_676
H9 C34 3.3523 no 2_576
H9 H34A 2.8721 no 2_576
H9 H34C 2.9283 no 2_576
H10 O3 2.4780 no 2_676
H10 H10 2.7813 no 2_676
H10 H34A 3.4006 no 2_576
H11 C7 3.4140 no 1_554
H11 C12 3.1042 no 1_554
H11 C13 3.3513 no 1_554
H11 C14 3.1531 no 1_554
H11 C21 3.4464 no 1_554
H11 C37 3.2407 no 1_554
H11 H12 3.5136 no 1_554
H11 H14 3.5898 no 1_554
H11 H22 3.5247 no 2_666
H12 S2 3.1915 no 2_676
H12 O3 3.0525 no 2_676
H12 O5 2.7531 no 2_676
H12 H11 3.5136 no 1_556
H14 O5 3.5004 no 1_556
H14 C3 3.3168 no 2_676
H14 C11 3.5899 no 2_676
H14 C18 3.5243 no 2_676
H14 H11 3.5898 no 1_556
H15 S1 3.1434 no 1_554
H15 O2 3.3927 no 1_554
H15 O4 2.6917 no 1_554
H15 C37 3.2225 no 1_554
H15 H22 3.1895 no 2_666
H15 H26 3.4506 no 2_666
H18 F25 3.5995 no 2_676
H18 C34 3.3222 no 2_576
H18 H34A 3.4299 no 2_576
H18 H34B 2.6942 no 2_576
H18 H34C 3.3455 no 2_576
H19 C19 3.5995 no 2_576
H19 H19 2.7822 no 2_576
H19 H26 3.5679 no 2_666
H19 H31B 3.3784 no 2_676
H19 H34B 3.1311 no 2_576
H21 O4 2.5544 no 2_667
H21 C7 3.5419 no 2_667
H21 H7 2.8019 no 2_667
H21 H22 2.9531 no .
H21 H23 3.3222 no .
H22 O1 3.5819 no .
H22 C7 2.9673 no .
H22 C8 3.5519 no .
H22 C11 3.5146 no 2_666
H22 C15 3.3220 no 2_666
H22 C21 3.0873 no .
H22 H7 2.7309 no .
H22 H11 3.5247 no 2_666
H22 H15 3.1895 no 2_666
H22 H21 2.9531 no .
H22 H27B 3.2297 no 2_666
H22 H27C 3.4373 no 2_666
H22 H33A 3.5492 no .
H23 C5 3.5473 no .
H23 C7 3.0521 no .
H23 C12 3.4822 no .
H23 C13 3.0924 no .
H23 C14 3.3533 no .
H23 C21 2.9330 no .
H23 C33 3.4069 no .
H23 C37 3.3229 no .
H23 H7 3.4856 no .
H23 H21 3.3222 no .
H23 H33A 3.2460 no .
H23 H33B 2.8415 no .
H26 C2 3.3271 no 2_666
H26 C3 3.1886 no 2_666
H26 C6 3.5346 no 2_666
H26 C11 3.0942 no 2_666
H26 C15 2.9637 no 2_666
H26 C16 2.9478 no 2_666
H26 C18 3.1733 no 2_666
H26 C19 3.0440 no 2_666
H26 C27 3.5325 no 2_666
H26 H15 3.4506 no 2_666
H26 H19 3.5679 no 2_666
H26 H27B 3.5509 no 2_666
H26 H27C 2.8980 no 2_666
H27A F25 3.1712 no 1_455
H27A O5 3.4577 no 1_455
H27A N35 3.2276 no 1_455
H27A C28 3.5132 no 1_455
H27A C32 3.3684 no 1_454
H27A H35 2.6050 no 1_455
H27A H28 2.8125 no 1_455
H27A H32B 3.0436 no 1_454
H27A H32C 2.8067 no 1_454
H27B O4 3.0603 no 1_554
H27B C22 3.4845 no 2_666
H27B H22 3.2297 no 2_666
H27B H26 3.5509 no 2_666
H27B H28 3.2745 no 1_455
H27B H32B 2.9992 no 1_454
H27B H32C 3.5560 no 1_454
H27C F25 2.5811 no 1_455
H27C C22 3.2655 no 2_666
H27C C24 3.1588 no 1_455
H27C C26 2.9353 no 2_666
H27C C28 3.1864 no 1_455
H27C C30 3.4681 no 2_666
H27C H22 3.4373 no 2_666
H27C H26 2.8980 no 2_666
H27C H28 2.6269 no 1_455
H28 O1 3.3478 no 2_666
H28 C8 3.5717 no 2_666
H28 C27 3.0629 no 1_655
H28 C33 3.1430 no 2_766
H28 H35 3.2551 no .
H28 H27A 2.8125 no 1_655
H28 H27B 3.2745 no 1_655
H28 H27C 2.6269 no 1_655
H28 H33A 2.9214 no 2_766
H28 H33B 2.8898 no 2_766
H28 H33C 3.0850 no 2_766
H29A O2 2.9330 no 2_576
H29A O5 2.9685 no 1_455
H29A C31 3.2413 no 1_454
H29A H29B 3.3903 no 2_575
H29A H29C 3.5563 no 2_575
H29A H31A 2.9782 no 1_454
H29A H31C 2.6336 no 1_454
H29A H32B 3.5726 no 1_454
H29A H32C 3.2497 no 1_454
H29B O2 2.6092 no 2_576
H29B C29 3.4030 no 2_575
H29B C31 2.9396 no 2_676
H29B H29A 3.3903 no 2_575
H29B H29B 3.2427 no 2_575
H29B H29C 3.0179 no 2_575
H29B H31A 2.5280 no 2_676
H29B H31B 2.8146 no 2_676
H29B H31C 2.9919 no 2_676
H29C S1 3.3831 no 1_554
H29C O2 2.8535 no 1_554
H29C O4 3.1054 no 1_554
H29C C29 3.5685 no 2_575
H29C C31 3.4839 no 1_454
H29C H29A 3.5563 no 2_575
H29C H29B 3.0179 no 2_575
H29C H29C 3.5808 no 2_575
H29C H31A 2.7871 no 1_454
H29C H31C 3.2993 no 1_454
H29C H32B 3.5254 no 1_454
H31A S1 3.3808 no 1_655
H31A O2 2.8713 no 1_655
H31A O4 3.2312 no 1_655
H31A C29 3.3245 no 1_656
H31A C29 3.4970 no 2_676
H31A H29A 2.9782 no 1_656
H31A H29B 2.5280 no 2_676
H31A H29C 2.7871 no 1_656
H31B C16 3.3816 no 2_676
H31B C18 3.5879 no 2_676
H31B C19 3.2164 no 2_676
H31B H19 3.3784 no 2_676
H31B H29B 2.8146 no 2_676
H31B H34C 3.5440 no 2_676
H31C O5 2.7681 no 1_556
H31C C29 3.3794 no 1_656
H31C H29A 2.6336 no 1_656
H31C H29B 2.9919 no 2_676
H31C H29C 3.2993 no 1_656
H32A O1 3.3705 no 2_667
H32A O4 2.9366 no 2_667
H32A H1 3.0581 no 2_667
H32A H32A 3.5415 no 2_767
H32A H32B 3.0114 no 2_767
H32A H33A 3.5274 no 2_767
H32A H33C 2.9883 no 2_767
H32B O4 3.0423 no 1_655
H32B C27 3.4710 no 1_656
H32B C32 3.5579 no 2_767
H32B C33 3.5549 no 2_767
H32B H27A 3.0436 no 1_656
H32B H27B 2.9992 no 1_656
H32B H29A 3.5726 no 1_656
H32B H29C 3.5254 no 1_656
H32B H32A 3.0114 no 2_767
H32B H32B 3.2737 no 2_767
H32B H33A 3.0117 no 2_767
H32B H33C 3.2677 no 2_767
H32C S2 3.5734 no 1_556
H32C O1 3.2911 no 2_667
H32C O5 2.5555 no 1_556
H32C N35 3.3551 no 1_556
H32C C27 3.5934 no 1_656
H32C H35 2.6873 no 1_556
H32C H27A 2.8067 no 1_656
H32C H27B 3.5560 no 1_656
H32C H29A 3.2497 no 1_656
H33A C23 3.5438 no .
H33A H22 3.5492 no .
H33A H23 3.2460 no .
H33A H28 2.9214 no 2_766
H33A H32A 3.5274 no 2_767
H33A H32B 3.0117 no 2_767
H33B F36 2.5921 no 2_766
H33B C23 3.2636 no .
H33B C28 3.4300 no 2_766
H33B C30 3.3497 no 2_766
H33B H23 2.8415 no .
H33B H28 2.8898 no 2_766
H33C F36 3.0885 no 2_766
H33C O4 3.3154 no 1_655
H33C N1 3.2362 no 1_655
H33C C32 3.5427 no 2_767
H33C H1 2.7249 no 1_655
H33C H28 3.0850 no 2_766
H33C H32A 2.9883 no 2_767
H33C H32B 3.2677 no 2_767
H34A S2 3.3040 no 1_455
H34A F25 3.3549 no 1_455
H34A O2 3.5714 no 2_576
H34A O3 2.8465 no 1_455
H34A O5 3.3765 no 1_455
H34A N35 3.4078 no 1_455
H34A C9 3.5147 no 2_576
H34A H35 3.4122 no 1_455
H34A H9 2.8721 no 2_576
H34A H10 3.4006 no 2_576
H34A H18 3.4299 no 2_576
H34B F25 2.7631 no 1_455
H34B C18 3.4364 no 2_576
H34B H18 2.6942 no 2_576
H34B H19 3.1311 no 2_576
H34C O2 3.2860 no 2_576
H34C C9 3.3584 no 2_576
H34C H9 2.9283 no 2_576
H34C H18 3.3455 no 2_576
H34C H31B 3.5440 no 2_676

loop_
_geom_hbond_atom_site_label_D
_geom_hbond_atom_site_label_H
_geom_hbond_atom_site_label_A
_geom_hbond_site_symmetry_A
_geom_hbond_distance_DA
_geom_hbond_distance_DH
_geom_hbond_distance_HA
_geom_hbond_angle_DHA
_geom_hbond_publ_flag
N1 H1 O1 . 2.539(2) 0.880 1.907 127.3 no
N35 H35 O1 2_666 2.564(2) 0.880 2.112 111.1 no

loop_
_geom_torsion_atom_site_label_1
_geom_torsion_atom_site_label_2
_geom_torsion_atom_site_label_3
_geom_torsion_atom_site_label_4
_geom_torsion
_geom_torsion_publ_flag
_geom_torsion_site_symmetry_1
_geom_torsion_site_symmetry_3
_geom_torsion_site_symmetry_4
O2 S1 N1 C5 55.60(18) no . . .
O2 S1 C37 C7 178.03(12) no . . .
O2 S1 C37 C12 -1.70(17) no . . .
O4 S1 N1 C5 -175.46(15) no . . .
O4 S1 C37 C7 46.04(16) no . . .
O4 S1 C37 C12 -133.70(14) no . . .
N1 S1 C37 C7 -64.38(15) no . . .
N1 S1 C37 C12 115.88(15) no . . .
C37 S1 N1 C5 -61.00(17) no . . .
O3 S2 N35 C6 56.41(19) no . . .
O3 S2 C3 C11 164.20(13) no . . .
O3 S2 C3 C18 -17.05(18) no . . .
O5 S2 N35 C6 -174.53(16) no . . .
O5 S2 C3 C11 32.53(17) no . . .
O5 S2 C3 C18 -148.73(14) no . . .
N35 S2 C3 C11 -79.13(16) no . . .
N35 S2 C3 C18 99.61(15) no . . .
C3 S2 N35 C6 -59.75(19) no . . .
S1 N1 C5 C4 159.41(15) no . . .
S1 N1 C5 C9 -20.2(3) no . . .
S2 N35 C6 C2 140.03(17) no . . .
S2 N35 C6 C10 -42.3(3) no . . .
C4 C2 C6 N35 179.02(19) no . . .
C4 C2 C6 C10 1.3(3) no . . .
C6 C2 C4 C5 1.4(3) no . . .
C6 C2 C4 C8 -179.87(19) no . . .
C4 C2 C8 O1 -178.6(2) no . 2_666 2_666
C4 C2 C8 C4 1.3(3) no . 2_666 2_666
C8 C2 C4 C5 -180.00(19) no 2_666 . .
C8 C2 C4 C8 -1.2(3) no 2_666 . .
C6 C2 C8 O1 -0.0(3) no . 2_666 2_666
C6 C2 C8 C4 179.9(2) no . 2_666 2_666
C8 C2 C6 N35 0.4(3) no 2_666 . .
C8 C2 C6 C10 -177.29(19) no 2_666 . .
S2 C3 C11 C15 178.43(13) no . . .
S2 C3 C18 C19 -178.49(14) no . . .
C11 C3 C18 C19 0.2(3) no . . .
C18 C3 C11 C15 -0.3(3) no . . .
C2 C4 C5 N1 177.7(2) no . . .
C2 C4 C5 C9 -2.7(3) no . . .
C2 C4 C8 O1 -178.6(2) no . . .
C2 C4 C8 C2 1.3(3) no . . 2_666
C5 C4 C8 O1 0.1(3) no . . .
C5 C4 C8 C2 -179.99(19) no . . 2_666
C8 C4 C5 N1 -1.1(3) no . . .
C8 C4 C5 C9 178.53(19) no . . .
N1 C5 C9 C10 -179.0(2) no . . .
C4 C5 C9 C10 1.4(4) no . . .
N35 C6 C10 C9 179.5(2) no . . .
C2 C6 C10 C9 -2.7(4) no . . .
C21 C7 C37 S1 -179.76(17) no . . .
C21 C7 C37 C12 -0.0(3) no . . .
C37 C7 C21 C13 -1.2(3) no . . .
C5 C9 C10 C6 1.4(4) no . . .
C3 C11 C15 C16 -0.1(3) no . . .
C14 C12 C37 S1 -179.45(16) no . . .
C14 C12 C37 C7 0.8(3) no . . .
C37 C12 C14 C13 -0.5(3) no . . .
C14 C13 C17 C31 1.9(3) no . . .
C14 C13 C17 C32 122.9(2) no . . .
C14 C13 C17 C33 -118.3(2) no . . .
C17 C13 C14 C12 177.41(19) no . . .
C14 C13 C21 C7 1.5(3) no . . .
C21 C13 C14 C12 -0.6(3) no . . .
C17 C13 C21 C7 -176.66(19) no . . .
C21 C13 C17 C31 179.94(19) no . . .
C21 C13 C17 C32 -59.1(3) no . . .
C21 C13 C17 C33 59.8(3) no . . .
C11 C15 C16 C19 0.7(3) no . . .
C11 C15 C16 C20 -179.22(19) no . . .
C15 C16 C19 C18 -0.7(3) no . . .
C15 C16 C20 C27 58.0(3) no . . .
C15 C16 C20 C29 -61.0(3) no . . .
C15 C16 C20 C34 178.77(19) no . . .
C19 C16 C20 C27 -121.8(2) no . . .
C19 C16 C20 C29 119.2(2) no . . .
C19 C16 C20 C34 -1.1(3) no . . .
C20 C16 C19 C18 179.1(2) no . . .
C3 C18 C19 C16 0.3(3) no . . .
C23 C22 C26 C30 0.3(4) no . . .
C26 C22 C23 C24 -0.2(4) no . . .
C22 C23 C24 F25 -179.5(3) no . . .
C22 C23 C24 C28 -0.0(4) no . . .
F25 C24 C28 C30 179.7(4) no . . .
C23 C24 C28 C30 0.2(4) no . . .
C22 C26 C30 F36 -179.4(2) no . . .
C22 C26 C30 C28 -0.0(4) no . . .
C24 C28 C30 F36 179.0(3) no . . .
C24 C28 C30 C26 -0.2(5) no . . .
